data_7020233
loop_
_publ_author_name
'Alhanash, Fatma B.'
'Barnes, Nicholas A.'
'Brisdon, Alan K.'
'Godfrey, Stephen M.'
'Pritchard, Robin G.'

_publ_section_title
;
 Formation of M4Se4 cuboids (M = As, Sb, Bi) via secondary
 pnictogen-chalcogen interactions in the co-crystals
 MX3&#x00B7;Se=P(p-FC6)H4)3 (M = As, X = Br; M = Sb, X = Cl; M = Bi, X =
 Cl, Br).
;
_journal_issue 34
_journal_name_full 'Dalton transactions (Cambridge, England : 2003)'
_journal_page_first 10211
_journal_page_last 10218
_journal_paper_doi 10.1039/c2dt31010d
_journal_volume 41
_journal_year 2012
_chemical_absolute_configuration ad
_chemical_compound_source 'synthesis as described'
_chemical_formula_moiety 'C18 H12 Bi1 Cl3 F3 P1 Se1'
_chemical_formula_sum 'C18 H12 Bi Cl3 F3 P Se'
_chemical_formula_weight 710.54
_chemical_name_systematic
;
?
;
_space_group_IT_number 197
_symmetry_cell_setting cubic
_symmetry_Int_Tables_number 197
_symmetry_space_group_name_Hall 'I 2 2 3'
_symmetry_space_group_name_H-M 'I 2 3'
_atom_sites_solution_hydrogens geom
_atom_sites_solution_primary direct
_atom_sites_solution_secondary difmap
_audit_conform_dict_location ftp://ftp.iucr.org/pub/cif_core.dic
_audit_conform_dict_name cif_core.dic
_audit_conform_dict_version 2.4
_audit_creation_date 2012-05-02T17:02:16-00:00
_audit_creation_method 'WinGX routine CIF_UPDATE'
_cell_angle_alpha 90
_cell_angle_beta 90
_cell_angle_gamma 90
_cell_formula_units_Z 8
_cell_length_a 16.1403(9)
_cell_length_b 16.1403(9)
_cell_length_c 16.1403(9)
_cell_measurement_reflns_used 1393
_cell_measurement_temperature 100(2)
_cell_measurement_theta_max 27.485
_cell_measurement_theta_min 1.018
_cell_measurement_wavelength 0.71073
_cell_volume 4204.7(4)
_computing_cell_refinement 'HKL Scalepack (Otwinowski & Minor 1997)'
_computing_data_collection 'Collect (Nonius BV, 1997-2000)'
_computing_data_reduction 'HKL Denzo and Scalepack (Otwinowski & Minor 1997)'
_computing_molecular_graphics 'Ortep-3 for Windows (Farrugia, 1997)'
_computing_publication_material 'WinGX publication routines (Farrugia, 1999)'
_computing_structure_refinement 'SHELXL-97 (Sheldrick, 2008)'
_computing_structure_solution 'SIR92 (Giacovazzo et al, 1993)'
_diffrn_ambient_temperature 100(2)
_diffrn_detector 'CCD plate'
_diffrn_detector_area_resol_mean 9
_diffrn_measured_fraction_theta_full 0.997
_diffrn_measured_fraction_theta_max 0.997
_diffrn_measurement_device '95mm CCD camera on \k-goniostat'
_diffrn_measurement_device_type KappaCCD
_diffrn_measurement_method 'CCD rotation images, thick slices'
_diffrn_orient_matrix_type 'by Nonius Collect from scalepack cell'
_diffrn_orient_matrix_UB_11 -0.82468E-2
_diffrn_orient_matrix_UB_12 -0.196942E-1
_diffrn_orient_matrix_UB_13 -0.581656E-1
_diffrn_orient_matrix_UB_21 0.386428E-1
_diffrn_orient_matrix_UB_22 -0.472751E-1
_diffrn_orient_matrix_UB_23 0.105277E-1
_diffrn_orient_matrix_UB_31 -0.477247E-1
_diffrn_orient_matrix_UB_32 -0.348757E-1
_diffrn_orient_matrix_UB_33 0.185753E-1
_diffrn_radiation_monochromator graphite
_diffrn_radiation_probe x-ray
_diffrn_radiation_type MoK\a
_diffrn_radiation_wavelength 0.71073
_diffrn_reflns_av_R_equivalents 0.0780
_diffrn_reflns_av_unetI/netI 0.0642
_diffrn_reflns_limit_h_max 21
_diffrn_reflns_limit_h_min -21
_diffrn_reflns_limit_k_max 16
_diffrn_reflns_limit_k_min -16
_diffrn_reflns_limit_l_max 15
_diffrn_reflns_limit_l_min -15
_diffrn_reflns_number 2214
_diffrn_reflns_reduction_process
;
Scaled and merged with Sortav
R.H. Blessing, (1987) Cryst. Rev. 1, 3-58
R.H. Blessing, (1989) J. Appl. Cryst. 22, 396-397
;
_diffrn_reflns_theta_full 25.99
_diffrn_reflns_theta_max 25.99
_diffrn_reflns_theta_min 3.09
_diffrn_source 'Enraf Nonius FR590'
_exptl_absorpt_coefficient_mu 10.602
_exptl_absorpt_correction_T_max 0.6764
_exptl_absorpt_correction_T_min 0.524
_exptl_absorpt_correction_type multi-scan
_exptl_absorpt_process_details
;
Blessing, R. H. (1995) Acta Cryst., A51, 33-38.
;
_exptl_crystal_colour colourless
_exptl_crystal_density_diffrn 2.245
_exptl_crystal_density_method 'not measured'
_exptl_crystal_description block
_exptl_crystal_F_000 2640
_exptl_crystal_size_max 0.07
_exptl_crystal_size_mid 0.07
_exptl_crystal_size_min 0.07
_refine_diff_density_max 1.378
_refine_diff_density_min -1.391
_refine_diff_density_rms 0.2
_refine_ls_abs_structure_details 'Flack H D (1983), Acta Cryst. A39, 876-881'
_refine_ls_abs_structure_Flack -0.002(19)
_refine_ls_extinction_method none
_refine_ls_goodness_of_fit_ref 1.116
_refine_ls_hydrogen_treatment constr
_refine_ls_matrix_type full
_refine_ls_number_parameters 82
_refine_ls_number_reflns 1379
_refine_ls_number_restraints 0
_refine_ls_restrained_S_all 1.116
_refine_ls_R_factor_all 0.0632
_refine_ls_R_factor_gt 0.0469
_refine_ls_shift/su_max 0.002
_refine_ls_shift/su_mean 0
_refine_ls_structure_factor_coef Fsqd
_refine_ls_weighting_details 'calc w=1/[\s^2^(Fo^2^)+(0.0289P)^2^+88.1475P] where P=(Fo^2^+2Fc^2^)/3'
_refine_ls_weighting_scheme calc
_refine_ls_wR_factor_gt 0.1005
_refine_ls_wR_factor_ref 0.1092
_reflns_number_gt 1183
_reflns_number_total 1379
_reflns_threshold_expression >2\s(I)
_cod_data_source_file c2dt31010d.txt
_cod_data_source_block rob5
_cod_database_code 7020233

loop_
_symmetry_equiv_pos_as_xyz
'x, y, z'
'-x, -y, z'
'x, -y, -z'
'-x, y, -z'
'z, x, y'
'y, z, x'
'-z, -x, y'
'-y, z, -x'
'z, -x, -y'
'-y, -z, x'
'-z, x, -y'
'y, -z, -x'
'x+1/2, y+1/2, z+1/2'
'-x+1/2, -y+1/2, z+1/2'
'x+1/2, -y+1/2, -z+1/2'
'-x+1/2, y+1/2, -z+1/2'
'z+1/2, x+1/2, y+1/2'
'y+1/2, z+1/2, x+1/2'
'-z+1/2, -x+1/2, y+1/2'
'-y+1/2, z+1/2, -x+1/2'
'z+1/2, -x+1/2, -y+1/2'
'-y+1/2, -z+1/2, x+1/2'
'-z+1/2, x+1/2, -y+1/2'
'y+1/2, -z+1/2, -x+1/2'

loop_
_atom_site_label
_atom_site_type_symbol
_atom_site_fract_x
_atom_site_fract_y
_atom_site_fract_z
_atom_site_U_iso_or_equiv
_atom_site_adp_type
_atom_site_occupancy
_atom_site_symmetry_multiplicity
_atom_site_calc_flag
_atom_site_refinement_flags
C1 C 0.8465(9) 0.7271(8) 0.8628(7) 0.032(3) Uani 1 1 d .
C2 C 0.7768(8) 0.6776(9) 0.8655(9) 0.040(4) Uani 1 1 d .
H2 H 0.7238 0.7013 0.8554 0.048 Uiso 1 1 calc R
C3 C 0.7833(8) 0.5918(8) 0.8829(10) 0.038(3) Uani 1 1 d .
H3 H 0.7366 0.5561 0.8848 0.045 Uiso 1 1 calc R
C4 C 0.8624(8) 0.5648(8) 0.8970(8) 0.036(3) Uani 1 1 d .
C5 C 0.9328(8) 0.6098(9) 0.8945(9) 0.038(3) Uani 1 1 d .
H5 H 0.9854 0.5854 0.9043 0.045 Uiso 1 1 calc R
C6 C 0.9244(8) 0.6956(8) 0.8764(9) 0.031(3) Uani 1 1 d .
H6 H 0.9717 0.7305 0.8737 0.037 Uiso 1 1 calc R
F1 F 0.8727(5) 0.4803(4) 0.9116(5) 0.044(2) Uani 1 1 d .
P1 P 0.8350(2) 0.8350(2) 0.8350(2) 0.0250(12) Uani 1 3 d S
Cl1 Cl 0.8547(2) 0.73600(19) 1.0816(2) 0.0347(7) Uani 1 1 d .
Se1 Se 0.91305(7) 0.91305(7) 0.91305(7) 0.0263(5) Uani 1 3 d S
Bi1 Bi 0.88379(3) 0.88379(3) 1.11621(3) 0.0272(2) Uani 1 3 d S

loop_
_atom_site_aniso_label
_atom_site_aniso_U_11
_atom_site_aniso_U_22
_atom_site_aniso_U_33
_atom_site_aniso_U_23
_atom_site_aniso_U_13
_atom_site_aniso_U_12
C1 0.045(8) 0.031(7) 0.020(7) -0.003(5) 0.002(5) -0.006(6)
C2 0.025(7) 0.048(8) 0.047(9) -0.001(7) -0.016(6) -0.004(6)
C3 0.035(7) 0.036(7) 0.042(7) 0.012(7) 0.004(7) -0.005(5)
C4 0.045(9) 0.028(7) 0.034(8) 0.002(6) 0.016(6) 0.001(6)
C5 0.035(7) 0.031(7) 0.047(8) 0.005(7) 0.000(6) 0.010(6)
C6 0.030(7) 0.032(7) 0.031(7) -0.003(6) 0.004(6) 0.009(5)
F1 0.058(5) 0.021(4) 0.053(5) 0.005(3) 0.006(4) 0.006(4)
P1 0.0250(12) 0.0250(12) 0.0250(12) 0.0021(13) 0.0021(13) 0.0021(13)
Cl1 0.0454(19) 0.0271(16) 0.0318(16) -0.0007(13) 0.0025(14) -0.0050(14)
Se1 0.0263(5) 0.0263(5) 0.0263(5) -0.0007(5) -0.0007(5) -0.0007(5)
Bi1 0.0272(2) 0.0272(2) 0.0272(2) 0.0003(2) 0.0003(2) -0.0003(2)

loop_
_atom_type_symbol
_atom_type_description
_atom_type_scat_dispersion_real
_atom_type_scat_dispersion_imag
_atom_type_scat_source
C C 0.0033 0.0016 'International Tables Vol C Tables 4.2.6.8 and 6.1.1.4'
H H 0 0 'International Tables Vol C Tables 4.2.6.8 and 6.1.1.4'
F F 0.0171 0.0103 'International Tables Vol C Tables 4.2.6.8 and 6.1.1.4'
P P 0.1023 0.0942 'International Tables Vol C Tables 4.2.6.8 and 6.1.1.4'
Cl Cl 0.1484 0.1585 'International Tables Vol C Tables 4.2.6.8 and 6.1.1.4'
Se Se -0.0929 2.2259 'International Tables Vol C Tables 4.2.6.8 and 6.1.1.4'
Bi Bi -4.1077 10.2566 'International Tables Vol C Tables 4.2.6.8 and 6.1.1.4'

loop_
_geom_angle_atom_site_label_1
_geom_angle_atom_site_label_2
_geom_angle_atom_site_label_3
_geom_angle
_geom_angle_site_symmetry_1
_geom_angle_site_symmetry_3
C6 C1 C2 121.8(12) . .
C6 C1 P1 119.3(10) . .
C2 C1 P1 118.8(11) . .
C1 C2 C3 120.7(13) . .
C1 C2 H2 119.6 . .
C3 C2 H2 119.6 . .
C4 C3 C2 114.4(12) . .
C4 C3 H3 122.8 . .
C2 C3 H3 122.8 . .
C5 C4 C3 127.5(13) . .
C5 C4 F1 115.6(12) . .
C3 C4 F1 116.8(11) . .
C4 C5 C6 116.7(12) . .
C4 C5 H5 121.6 . .
C6 C5 H5 121.6 . .
C1 C6 C5 118.7(12) . .
C1 C6 H6 120.6 . .
C5 C6 H6 120.6 . .
C1 P1 C1 108.2(5) . 6
C1 P1 C1 108.2(5) . 5
C1 P1 C1 108.2(5) 6 5
C1 P1 Se1 110.7(4) . .
C1 P1 Se1 110.7(4) 6 .
C1 P1 Se1 110.7(4) 5 .
Cl1 Bi1 Cl1 94.35(11) 11_757 .
Cl1 Bi1 Cl1 94.35(11) 11_757 12_577
Cl1 Bi1 Cl1 94.35(11) . 12_577

loop_
_geom_bond_atom_site_label_1
_geom_bond_atom_site_label_2
_geom_bond_distance
_geom_bond_site_symmetry_2
C1 C6 1.374(18) .
C1 C2 1.380(18) .
C1 P1 1.809(13) .
C2 C3 1.417(19) .
C2 H2 0.95 .
C3 C4 1.369(18) .
C3 H3 0.95 .
C4 C5 1.349(18) .
C4 F1 1.395(14) .
C5 C6 1.421(19) .
C5 H5 0.95 .
C6 H6 0.95 .
P1 C1 1.809(13) 6
P1 C1 1.809(13) 5
P1 Se1 2.181(6) .
Cl1 Bi1 2.494(3) .
Bi1 Cl1 2.494(3) 11_757
Bi1 Cl1 2.494(3) 12_577
